data_7016489
loop_
_publ_author_name
'Risto, Maarit'
'Chivers, Tristram'
'Konu, Jari'

_publ_section_title
;
 Homoleptic, heteroleptic and mixed-valent thallium and indium
 complexes of multidentate chalcogen-centred PCP-bridged ligands.
;
_journal_issue 32
_journal_name_full 'Dalton transactions (Cambridge, England : 2003)'
_journal_page_first 8238
_journal_page_last 8246
_journal_paper_doi 10.1039/c1dt10646e
_journal_volume 40
_journal_year 2011
_chemical_formula_moiety 'C31 H36 Cl In N2 P2 Se3'
_chemical_formula_sum 'C31 H36 Cl In N2 P2 Se3'
_chemical_formula_weight 885.71
_chemical_name_systematic
;
?
;
_space_group_IT_number 14
_symmetry_cell_setting monoclinic
_symmetry_space_group_name_Hall '-P 2ybc'
_symmetry_space_group_name_H-M 'P 1 21/c 1'
_atom_sites_solution_hydrogens geom
_atom_sites_solution_primary direct
_atom_sites_solution_secondary difmap
_audit_creation_method SHELXL-97
_cell_angle_alpha 90.00
_cell_angle_beta 107.99(3)
_cell_angle_gamma 90.00
_cell_formula_units_Z 4
_cell_length_a 17.311(4)
_cell_length_b 16.969(3)
_cell_length_c 11.992(2)
_cell_measurement_reflns_used 11454
_cell_measurement_temperature 173(2)
_cell_measurement_theta_max 25.03
_cell_measurement_theta_min 2.15
_cell_volume 3350.4(13)
_computing_cell_refinement 'HKL Scalepack (Otwinowski & Minor 1997)'
_computing_data_collection 'Collect (Nonius BV, 1997-2000)'
_computing_data_reduction DENZO-SMN
_computing_molecular_graphics 'DIAMOND (Brandenburg & Berndt, 1999)'
_computing_publication_material 'WinGX v1.70-01 (L. J. Farrugia)'
_computing_structure_refinement 'SHELXL-97 (Sheldrick, 1997)'
_computing_structure_solution 'SHELXS-97 (Sheldrick, 1997)'
_diffrn_ambient_temperature 173(2)
_diffrn_measured_fraction_theta_full 0.996
_diffrn_measured_fraction_theta_max 0.996
_diffrn_measurement_device_type 'KappaCCD (Nonius, FR540C)'
_diffrn_measurement_method 'phi\omega scans'
_diffrn_radiation_monochromator 'horizonally mounted graphite crystal'
_diffrn_radiation_source 'Enraf Nonius FR590D, fine-focus sealed tube'
_diffrn_radiation_type MoK\a
_diffrn_radiation_wavelength 0.71073
_diffrn_reflns_av_R_equivalents 0.0391
_diffrn_reflns_av_sigmaI/netI 0.0429
_diffrn_reflns_limit_h_max 20
_diffrn_reflns_limit_h_min -20
_diffrn_reflns_limit_k_max 20
_diffrn_reflns_limit_k_min -20
_diffrn_reflns_limit_l_max 14
_diffrn_reflns_limit_l_min -14
_diffrn_reflns_number 11454
_diffrn_reflns_theta_full 25.03
_diffrn_reflns_theta_max 25.03
_diffrn_reflns_theta_min 2.15
_exptl_absorpt_coefficient_mu 4.164
_exptl_absorpt_correction_T_max 0.4897
_exptl_absorpt_correction_T_min 0.3156
_exptl_absorpt_correction_type integration
_exptl_absorpt_process_details 'SADABS (SHELXTL-NT v5.1, Bruker)'
_exptl_crystal_colour pale-yellow
_exptl_crystal_density_diffrn 1.756
_exptl_crystal_density_method 'not measured'
_exptl_crystal_description block
_exptl_crystal_F_000 1736
_exptl_crystal_size_max 0.36
_exptl_crystal_size_mid 0.28
_exptl_crystal_size_min 0.20
_refine_diff_density_max 1.478
_refine_diff_density_min -0.869
_refine_diff_density_rms 0.133
_refine_ls_extinction_method SHELXL
_refine_ls_goodness_of_fit_ref 1.119
_refine_ls_hydrogen_treatment constr
_refine_ls_matrix_type full
_refine_ls_number_parameters 393
_refine_ls_number_reflns 5888
_refine_ls_number_restraints 0
_refine_ls_restrained_S_all 1.119
_refine_ls_R_factor_all 0.0661
_refine_ls_R_factor_gt 0.0526
_refine_ls_shift/su_max 0.015
_refine_ls_shift/su_mean 0.001
_refine_ls_structure_factor_coef Fsqd
_refine_ls_weighting_details 'calc w=1/[\s^2^(Fo^2^)+(0.0209P)^2^+26.2209P] where P=(Fo^2^+2Fc^2^)/3'
_refine_ls_weighting_scheme calc
_refine_ls_wR_factor_gt 0.1099
_refine_ls_wR_factor_ref 0.1164
_reflns_number_gt 4984
_reflns_number_total 5888
_reflns_threshold_expression >2\s(I)
_cod_data_source_file c1dt10646e.txt
_cod_data_source_block compound_(TMEDA)InCl[(Se)C(PPh2Se)2]_10a
_cod_depositor_comments
;
The following automatic conversions were performed:

'_symmetry_cell_setting' value 'Monoclinic' changed to 'monoclinic'
according to /home/saulius/struct/CIF-dictionaries/cif_core.dic
dictionary named 'cif_core.dic' version 2.4.1 from 2010-06-29.

Automatic conversion script
Id: cif_fix_values 1715 2011-07-08 13:25:40Z adriana 
;
_cod_original_cell_volume 3350.4(12)
_cod_original_sg_symbol_H-M 'P 21/c'
_cod_database_code 7016489

loop_
_symmetry_equiv_pos_as_xyz
'x, y, z'
'-x, y+1/2, -z+1/2'
'-x, -y, -z'
'x, -y-1/2, z-1/2'

loop_
_atom_site_label
_atom_site_type_symbol
_atom_site_fract_x
_atom_site_fract_y
_atom_site_fract_z
_atom_site_U_iso_or_equiv
_atom_site_adp_type
_atom_site_occupancy
_atom_site_symmetry_multiplicity
_atom_site_calc_flag
_atom_site_refinement_flags
_atom_site_disorder_assembly
_atom_site_disorder_group
In1 In 0.26119(3) 0.41790(3) 0.00117(4) 0.02766(14) Uani 1 1 d . . .
Se2 Se 0.14579(4) 0.52406(4) 0.01837(6) 0.03381(19) Uani 1 1 d . . .
Se3 Se 0.19974(4) 0.43334(4) -0.23053(6) 0.02925(18) Uani 1 1 d . . .
Se1 Se 0.37641(4) 0.52852(5) 0.00679(6) 0.0369(2) Uani 1 1 d . . .
Cl1 Cl 0.31052(12) 0.41534(11) 0.22084(15) 0.0406(4) Uani 1 1 d . . .
P1 P 0.30951(11) 0.57321(11) -0.16753(15) 0.0270(4) Uani 1 1 d . A .
P2 P 0.13655(10) 0.57790(10) -0.15124(15) 0.0251(4) Uani 1 1 d . B .
N1 N 0.3542(4) 0.3101(4) -0.0009(6) 0.0497(19) Uani 1 1 d . . .
N2 N 0.1822(5) 0.3009(4) 0.0073(6) 0.0460(17) Uani 1 1 d . . .
C1 C 0.2068(4) 0.5493(4) -0.2186(6) 0.0270(15) Uani 1 1 d . . .
C10 C 0.3869(7) 0.3187(7) -0.1019(8) 0.083(4) Uani 1 1 d . . .
H10A H 0.3418 0.3239 -0.1747 0.124 Uiso 1 1 calc R . .
H10B H 0.4192 0.2720 -0.1066 0.124 Uiso 1 1 calc R . .
H10C H 0.4214 0.3657 -0.0905 0.124 Uiso 1 1 calc R . .
C11 C 0.4235(6) 0.3041(7) 0.1055(9) 0.074(3) Uani 1 1 d . . .
H11A H 0.4041 0.2968 0.1734 0.110 Uiso 1 1 calc R . .
H11B H 0.4559 0.3525 0.1155 0.110 Uiso 1 1 calc R . .
H11C H 0.4572 0.2590 0.0989 0.110 Uiso 1 1 calc R . .
C12 C 0.3035(9) 0.2381(7) -0.0196(15) 0.106(5) Uani 1 1 d . . .
H12A H 0.2757 0.2320 -0.1047 0.127 Uiso 1 1 calc R . .
H12B H 0.3395 0.1919 0.0065 0.127 Uiso 1 1 calc R . .
C13 C 0.2451(9) 0.2377(6) 0.0391(13) 0.096(4) Uani 1 1 d . . .
H13A H 0.2737 0.2415 0.1243 0.116 Uiso 1 1 calc R . .
H13B H 0.2170 0.1862 0.0249 0.116 Uiso 1 1 calc R . .
C14 C 0.1200(7) 0.2866(6) -0.1039(9) 0.077(4) Uani 1 1 d . . .
H14A H 0.0820 0.3310 -0.1222 0.116 Uiso 1 1 calc R . .
H14B H 0.0907 0.2381 -0.0987 0.116 Uiso 1 1 calc R . .
H14C H 0.1455 0.2811 -0.1660 0.116 Uiso 1 1 calc R . .
C15 C 0.1440(8) 0.3046(7) 0.0995(9) 0.085(4) Uani 1 1 d . . .
H15A H 0.1853 0.3157 0.1746 0.128 Uiso 1 1 calc R . .
H15B H 0.1179 0.2540 0.1043 0.128 Uiso 1 1 calc R . .
H15C H 0.1031 0.3466 0.0817 0.128 Uiso 1 1 calc R . .
C100 C 0.3536(4) 0.5341(4) -0.2759(6) 0.0282(15) Uani 1 1 d . . .
C101 C 0.3076(4) 0.5289(4) -0.3927(6) 0.0316(16) Uani 1 1 d . . .
H101 H 0.2530 0.5471 -0.4166 0.038 Uiso 1 1 calc R . .
C102 C 0.3398(5) 0.4975(4) -0.4748(7) 0.0370(18) Uani 1 1 d . . .
H102 H 0.3074 0.4934 -0.5546 0.044 Uiso 1 1 calc R . .
C103 C 0.4200(5) 0.4721(5) -0.4398(8) 0.047(2) Uani 1 1 d . . .
H103 H 0.4428 0.4501 -0.4955 0.057 Uiso 1 1 calc R . .
C104 C 0.4655(5) 0.4788(6) -0.3256(8) 0.054(2) Uani 1 1 d . . .
H104 H 0.5207 0.4625 -0.3023 0.064 Uiso 1 1 calc R . .
C105 C 0.4332(5) 0.5089(6) -0.2426(7) 0.046(2) Uani 1 1 d . . .
H105 H 0.4657 0.5122 -0.1628 0.055 Uiso 1 1 calc R . .
C106 C 0.3277(5) 0.6792(5) -0.1640(7) 0.0421(19) Uani 1 1 d . . .
C200 C 0.0368(4) 0.5604(4) -0.2528(6) 0.0282(15) Uani 1 1 d . . .
C201 C -0.0296(4) 0.5472(5) -0.2159(7) 0.0371(18) Uani 1 1 d . . .
H201 H -0.0221 0.5383 -0.1350 0.045 Uiso 1 1 calc R . .
C202 C -0.1076(5) 0.5467(5) -0.2945(8) 0.047(2) Uani 1 1 d . . .
H202 H -0.1529 0.5379 -0.2673 0.057 Uiso 1 1 calc R . .
C203 C -0.1192(5) 0.5590(4) -0.4130(8) 0.042(2) Uani 1 1 d . . .
H203 H -0.1725 0.5595 -0.4669 0.051 Uiso 1 1 calc R . .
C204 C -0.0539(5) 0.5703(4) -0.4519(7) 0.0376(18) Uani 1 1 d . . .
H204 H -0.0616 0.5788 -0.5329 0.045 Uiso 1 1 calc R . .
C205 C 0.0239(4) 0.5695(5) -0.3725(7) 0.0372(18) Uani 1 1 d . . .
H205 H 0.0693 0.5751 -0.4005 0.045 Uiso 1 1 calc R . .
C206 C 0.1334(4) 0.6840(4) -0.1324(6) 0.0309(16) Uani 1 1 d . . .
C107 C 0.3460(12) 0.7153(10) -0.2520(15) 0.049(3) Uani 0.504(8) 1 d P A 1
H107 H 0.3514 0.6859 -0.3166 0.059 Uiso 0.504(8) 1 calc PR A 1
C108 C 0.3570(14) 0.7961(11) -0.2473(16) 0.057(4) Uani 0.504(8) 1 d P A 1
H108 H 0.3606 0.8240 -0.3143 0.069 Uiso 0.504(8) 1 calc PR A 1
C109 C 0.362(2) 0.833(2) -0.151(4) 0.050(7) Uani 0.504(8) 1 d P A 1
H109 H 0.3699 0.8889 -0.1495 0.060 Uiso 0.504(8) 1 calc PR A 1
C110 C 0.3573(15) 0.7957(14) -0.050(2) 0.046(4) Uani 0.504(8) 1 d P A 1
H110 H 0.3635 0.8240 0.0205 0.055 Uiso 0.504(8) 1 calc PR A 1
C111 C 0.3433(13) 0.7178(17) -0.057(2) 0.039(4) Uani 0.504(8) 1 d P A 1
H111 H 0.3441 0.6889 0.0113 0.046 Uiso 0.504(8) 1 calc PR A 1
C207 C 0.1043(15) 0.7165(11) -0.0492(18) 0.059(4) Uani 0.464(8) 1 d P B 1
H207 H 0.0977 0.6837 0.0114 0.070 Uiso 0.464(8) 1 calc PR B 1
C211 C 0.1439(15) 0.7341(14) -0.223(2) 0.064(5) Uani 0.464(8) 1 d P B 1
H211 H 0.1606 0.7139 -0.2857 0.076 Uiso 0.464(8) 1 calc PR B 1
C208 C 0.0843(19) 0.7947(13) -0.050(2) 0.082(6) Uani 0.464(8) 1 d P B 1
H208 H 0.0609 0.8150 0.0064 0.099 Uiso 0.464(8) 1 calc PR B 1
C209 C 0.0991(19) 0.843(2) -0.134(3) 0.062(6) Uani 0.464(8) 1 d P B 1
H209 H 0.0881 0.8982 -0.1338 0.074 Uiso 0.464(8) 1 calc PR B 1
C210 C 0.128(2) 0.813(4) -0.214(6) 0.088(13) Uani 0.464(8) 1 d P B 1
H210 H 0.1397 0.8486 -0.2688 0.106 Uiso 0.464(8) 1 calc PR B 1
C20B C 0.2788(12) 0.7239(10) -0.2717(15) 0.049(3) Uani 0.496(8) 1 d P A 2
H20B H 0.2409 0.6968 -0.3344 0.059 Uiso 0.496(8) 1 calc PR A 2
C21B C 0.2889(14) 0.8029(11) -0.2788(17) 0.057(4) Uani 0.496(8) 1 d P A 2
H21B H 0.2635 0.8286 -0.3512 0.069 Uiso 0.496(8) 1 calc PR A 2
C22B C 0.335(2) 0.848(2) -0.185(4) 0.050(7) Uani 0.496(8) 1 d P A 2
H22B H 0.3364 0.9034 -0.1883 0.060 Uiso 0.496(8) 1 calc PR A 2
C23B C 0.3763(17) 0.8065(15) -0.090(2) 0.046(4) Uani 0.496(8) 1 d P A 2
H23B H 0.4121 0.8350 -0.0270 0.055 Uiso 0.496(8) 1 calc PR A 2
C24B C 0.3710(14) 0.7249(17) -0.077(2) 0.039(4) Uani 0.496(8) 1 d P A 2
H24B H 0.3992 0.7014 -0.0040 0.046 Uiso 0.496(8) 1 calc PR A 2
C30B C 0.1748(13) 0.7186(10) -0.0283(16) 0.059(4) Uani 0.536(8) 1 d P B 2
H30B H 0.2052 0.6872 0.0359 0.070 Uiso 0.536(8) 1 calc PR B 2
C31B C 0.1722(16) 0.7999(11) -0.0168(18) 0.082(6) Uani 0.536(8) 1 d P B 2
H31B H 0.1988 0.8225 0.0576 0.099 Uiso 0.536(8) 1 calc PR B 2
C32B C 0.1370(16) 0.8444(17) -0.098(3) 0.062(6) Uani 0.536(8) 1 d P B 2
H32B H 0.1388 0.8996 -0.0851 0.074 Uiso 0.536(8) 1 calc PR B 2
C33B C 0.0923(18) 0.814(3) -0.216(5) 0.088(13) Uani 0.536(8) 1 d P B 2
H33B H 0.0664 0.8468 -0.2809 0.106 Uiso 0.536(8) 1 calc PR B 2
C34B C 0.0920(13) 0.7328(11) -0.2217(19) 0.064(5) Uani 0.536(8) 1 d P B 2
H34B H 0.0607 0.7089 -0.2931 0.076 Uiso 0.536(8) 1 calc PR B 2

loop_
_atom_site_aniso_label
_atom_site_aniso_U_11
_atom_site_aniso_U_22
_atom_site_aniso_U_33
_atom_site_aniso_U_23
_atom_site_aniso_U_13
_atom_site_aniso_U_12
In1 0.0377(3) 0.0245(3) 0.0191(3) 0.00143(19) 0.0062(2) 0.0029(2)
Se2 0.0385(4) 0.0386(4) 0.0262(4) 0.0060(3) 0.0126(3) 0.0084(3)
Se3 0.0344(4) 0.0288(4) 0.0230(4) -0.0024(3) 0.0067(3) -0.0007(3)
Se1 0.0300(4) 0.0533(5) 0.0220(4) -0.0001(3) 0.0002(3) -0.0044(3)
Cl1 0.0563(12) 0.0402(10) 0.0207(9) 0.0004(8) 0.0053(8) 0.0069(9)
P1 0.0284(9) 0.0311(10) 0.0203(9) -0.0014(7) 0.0056(7) -0.0043(8)
P2 0.0268(9) 0.0247(9) 0.0221(9) -0.0001(7) 0.0048(7) 0.0063(7)
N1 0.056(4) 0.041(4) 0.042(4) -0.014(3) 0.001(3) 0.020(3)
N2 0.073(5) 0.027(3) 0.041(4) 0.001(3) 0.023(4) -0.010(3)
C1 0.032(4) 0.021(3) 0.026(4) -0.004(3) 0.006(3) 0.006(3)
C10 0.097(8) 0.110(9) 0.041(6) -0.004(6) 0.022(6) 0.066(7)
C11 0.074(7) 0.080(8) 0.057(7) 0.001(6) 0.006(5) 0.039(6)
C12 0.112(11) 0.046(7) 0.148(14) -0.023(8) 0.024(10) 0.029(7)
C13 0.130(12) 0.021(5) 0.128(12) 0.009(6) 0.025(10) 0.001(6)
C14 0.095(8) 0.068(7) 0.052(6) 0.005(5) -0.003(6) -0.052(6)
C15 0.131(10) 0.077(8) 0.059(7) -0.004(6) 0.047(7) -0.064(7)
C100 0.030(4) 0.031(4) 0.023(4) -0.004(3) 0.008(3) -0.009(3)
C101 0.035(4) 0.034(4) 0.026(4) -0.006(3) 0.010(3) -0.006(3)
C102 0.049(5) 0.040(4) 0.026(4) -0.010(3) 0.017(3) -0.018(4)
C103 0.049(5) 0.048(5) 0.058(6) -0.016(4) 0.036(4) -0.013(4)
C104 0.035(4) 0.076(7) 0.052(6) -0.004(5) 0.017(4) 0.008(4)
C105 0.030(4) 0.076(6) 0.034(4) -0.011(4) 0.012(3) -0.004(4)
C106 0.058(5) 0.040(5) 0.034(4) -0.006(4) 0.023(4) -0.015(4)
C200 0.033(4) 0.024(3) 0.024(4) -0.001(3) 0.002(3) 0.005(3)
C201 0.029(4) 0.051(5) 0.027(4) -0.002(4) 0.002(3) -0.004(3)
C202 0.037(4) 0.040(5) 0.063(6) 0.000(4) 0.014(4) -0.007(4)
C203 0.032(4) 0.027(4) 0.058(6) -0.006(4) -0.002(4) 0.006(3)
C204 0.046(5) 0.032(4) 0.029(4) -0.001(3) 0.002(3) 0.009(4)
C205 0.031(4) 0.047(5) 0.033(4) -0.007(3) 0.007(3) 0.007(3)
C206 0.036(4) 0.026(4) 0.025(4) -0.001(3) 0.000(3) 0.006(3)
C107 0.070(8) 0.031(6) 0.038(7) 0.001(5) 0.004(7) -0.006(7)
C108 0.098(11) 0.042(7) 0.038(8) 0.010(6) 0.032(9) 0.007(9)
C109 0.05(2) 0.016(12) 0.09(3) 0.010(11) 0.042(18) 0.012(11)
C110 0.064(13) 0.031(8) 0.045(14) -0.010(9) 0.020(7) -0.012(7)
C111 0.041(13) 0.033(6) 0.045(10) -0.006(6) 0.017(7) -0.005(9)
C207 0.097(11) 0.032(6) 0.043(7) -0.001(6) 0.014(9) 0.008(9)
C211 0.068(11) 0.036(6) 0.058(8) -0.004(6) -0.023(11) 0.011(11)
C208 0.149(16) 0.046(8) 0.045(9) -0.018(7) 0.020(11) -0.015(11)
C209 0.08(2) 0.028(5) 0.056(18) -0.012(10) -0.005(13) 0.005(14)
C210 0.09(3) 0.032(6) 0.090(10) 0.015(6) -0.05(3) 0.01(2)
C20B 0.070(8) 0.031(6) 0.038(7) 0.001(5) 0.004(7) -0.006(7)
C21B 0.098(11) 0.042(7) 0.038(8) 0.010(6) 0.032(9) 0.007(9)
C22B 0.05(2) 0.016(12) 0.09(3) 0.010(11) 0.042(18) 0.012(11)
C23B 0.064(13) 0.031(8) 0.045(14) -0.010(9) 0.020(7) -0.012(7)
C24B 0.041(13) 0.033(6) 0.045(10) -0.006(6) 0.017(7) -0.005(9)
C30B 0.097(11) 0.032(6) 0.043(7) -0.001(6) 0.014(9) 0.008(9)
C31B 0.149(16) 0.046(8) 0.045(9) -0.018(7) 0.020(11) -0.015(11)
C32B 0.08(2) 0.028(5) 0.056(18) -0.012(10) -0.005(13) 0.005(14)
C33B 0.09(3) 0.032(6) 0.090(10) 0.015(6) -0.05(3) 0.01(2)
C34B 0.068(11) 0.036(6) 0.058(8) -0.004(6) -0.023(11) 0.011(11)

loop_
_atom_type_symbol
_atom_type_description
_atom_type_scat_dispersion_real
_atom_type_scat_dispersion_imag
_atom_type_scat_source
C C 0.0033 0.0016 'International Tables Vol C Tables 4.2.6.8 and 6.1.1.4'
H H 0.0000 0.0000 'International Tables Vol C Tables 4.2.6.8 and 6.1.1.4'
N N 0.0061 0.0033 'International Tables Vol C Tables 4.2.6.8 and 6.1.1.4'
P P 0.1023 0.0942 'International Tables Vol C Tables 4.2.6.8 and 6.1.1.4'
Cl Cl 0.1484 0.1585 'International Tables Vol C Tables 4.2.6.8 and 6.1.1.4'
Se Se -0.0929 2.2259 'International Tables Vol C Tables 4.2.6.8 and 6.1.1.4'
In In -0.7276 1.3100 'International Tables Vol C Tables 4.2.6.8 and 6.1.1.4'

loop_
_geom_angle_atom_site_label_1
_geom_angle_atom_site_label_2
_geom_angle_atom_site_label_3
_geom_angle
N2 In1 N1 76.5(3)
N2 In1 Cl1 88.06(17)
N1 In1 Cl1 89.19(17)
N2 In1 Se3 93.73(17)
N1 In1 Se3 96.63(17)
Cl1 In1 Se3 174.17(5)
N2 In1 Se1 168.17(18)
N1 In1 Se1 92.10(19)
Cl1 In1 Se1 88.67(6)
Se3 In1 Se1 90.66(3)
N2 In1 Se2 96.02(17)
N1 In1 Se2 171.82(19)
Cl1 In1 Se2 87.25(5)
Se3 In1 Se2 87.04(3)
Se1 In1 Se2 95.18(3)
P2 Se2 In1 92.87(5)
C1 Se3 In1 91.5(2)
P1 Se1 In1 92.73(6)
C1 P1 C100 105.8(3)
C1 P1 C106 112.9(4)
C100 P1 C106 105.5(3)
C1 P1 Se1 115.9(2)
C100 P1 Se1 109.9(2)
C106 P1 Se1 106.4(3)
C1 P2 C200 107.7(3)
C1 P2 C206 112.9(3)
C200 P2 C206 100.8(3)
C1 P2 Se2 117.2(2)
C200 P2 Se2 109.8(2)
C206 P2 Se2 107.1(2)
C11 N1 C12 111.3(9)
C11 N1 C10 107.4(8)
C12 N1 C10 108.2(9)
C11 N1 In1 114.2(5)
C12 N1 In1 105.0(6)
C10 N1 In1 110.6(5)
C14 N2 C15 108.9(8)
C14 N2 C13 113.0(9)
C15 N2 C13 107.7(9)
C14 N2 In1 111.9(5)
C15 N2 In1 112.4(5)
C13 N2 In1 102.8(6)
P2 C1 P1 124.1(4)
P2 C1 Se3 106.1(4)
P1 C1 Se3 107.0(3)
N1 C10 H10A 109.5
N1 C10 H10B 109.5
H10A C10 H10B 109.5
N1 C10 H10C 109.5
H10A C10 H10C 109.5
H10B C10 H10C 109.5
N1 C11 H11A 109.5
N1 C11 H11B 109.5
H11A C11 H11B 109.5
N1 C11 H11C 109.5
H11A C11 H11C 109.5
H11B C11 H11C 109.5
C13 C12 N1 114.4(10)
C13 C12 H12A 108.7
N1 C12 H12A 108.7
C13 C12 H12B 108.7
N1 C12 H12B 108.7
H12A C12 H12B 107.6
C12 C13 N2 116.9(11)
C12 C13 H13A 108.1
N2 C13 H13A 108.1
C12 C13 H13B 108.1
N2 C13 H13B 108.1
H13A C13 H13B 107.3
N2 C14 H14A 109.5
N2 C14 H14B 109.5
H14A C14 H14B 109.5
N2 C14 H14C 109.5
H14A C14 H14C 109.5
H14B C14 H14C 109.5
N2 C15 H15A 109.5
N2 C15 H15B 109.5
H15A C15 H15B 109.5
N2 C15 H15C 109.5
H15A C15 H15C 109.5
H15B C15 H15C 109.5
C105 C100 C101 119.0(7)
C105 C100 P1 120.5(5)
C101 C100 P1 120.5(5)
C102 C101 C100 120.9(7)
C102 C101 H101 119.5
C100 C101 H101 119.5
C101 C102 C103 119.4(7)
C101 C102 H102 120.3
C103 C102 H102 120.3
C104 C103 C102 119.5(7)
C104 C103 H103 120.2
C102 C103 H103 120.2
C103 C104 C105 121.3(8)
C103 C104 H104 119.3
C105 C104 H104 119.3
C100 C105 C104 119.8(8)
C100 C105 H105 120.1
C104 C105 H105 120.1
C24B C106 C107 97.9(13)
C24B C106 C111 25.9(9)
C107 C106 C111 119.1(14)
C24B C106 C20B 114.1(15)
C107 C106 C20B 45.9(10)
C111 C106 C20B 116.7(15)
C24B C106 P1 130.2(14)
C107 C106 P1 120.9(9)
C111 C106 P1 117.9(12)
C20B C106 P1 115.3(8)
C201 C200 C205 117.9(6)
C201 C200 P2 122.1(5)
C205 C200 P2 119.6(5)
C200 C201 C202 121.2(7)
C200 C201 H201 119.4
C202 C201 H201 119.4
C203 C202 C201 119.8(8)
C203 C202 H202 120.1
C201 C202 H202 120.1
C204 C203 C202 119.9(7)
C204 C203 H203 120.1
C202 C203 H203 120.1
C203 C204 C205 119.7(8)
C203 C204 H204 120.1
C205 C204 H204 120.1
C204 C205 C200 121.3(7)
C204 C205 H205 119.3
C200 C205 H205 119.3
C30B C206 C207 50.6(11)
C30B C206 C34B 117.1(12)
C207 C206 C34B 96.0(14)
C30B C206 C211 106.4(13)
C207 C206 C211 118.4(14)
C34B C206 C211 37.5(11)
C30B C206 P2 120.8(8)
C207 C206 P2 121.6(10)
C34B C206 P2 122.1(10)
C211 C206 P2 118.6(11)
C106 C107 C108 118.9(16)
C106 C107 H107 120.5
C108 C107 H107 120.5
C109 C108 C107 120(2)
C109 C108 H108 120.2
C107 C108 H108 120.2
C108 C109 C110 123(3)
C108 C109 H109 118.6
C110 C109 H109 118.6
C111 C110 C109 117(3)
C111 C110 H110 121.4
C109 C110 H110 121.4
C110 C111 C106 120(2)
C110 C111 H111 120.0
C106 C111 H111 120.0
C206 C207 C208 123(2)
C206 C207 H207 118.7
C208 C207 H207 118.7
C210 C211 C206 116(4)
C210 C211 H211 121.8
C206 C211 H211 121.8
C207 C208 C209 118(3)
C207 C208 H208 120.8
C209 C208 H208 120.8
C210 C209 C208 120(4)
C210 C209 H209 120.0
C208 C209 H209 120.0
C209 C210 C211 124(6)
C209 C210 H210 118.0
C211 C210 H210 118.0
C21B C20B C106 120.0(16)
C21B C20B H20B 120.0
C106 C20B H20B 120.0
C20B C21B C22B 123(2)
C20B C21B H21B 118.6
C22B C21B H21B 118.6
C23B C22B C21B 115(3)
C23B C22B H22B 122.3
C21B C22B H22B 122.3
C22B C23B C24B 125(3)
C22B C23B H23B 117.6
C24B C23B H23B 117.6
C106 C24B C23B 122(2)
C106 C24B H24B 119.0
C23B C24B H24B 119.0
C206 C30B C31B 119.6(17)
C206 C30B H30B 120.2
C31B C30B H30B 120.2
C32B C31B C30B 123(2)
C32B C31B H31B 118.3
C30B C31B H31B 118.3
C31B C32B C33B 122(3)
C31B C32B H32B 119.1
C33B C32B H32B 119.1
C34B C33B C32B 113(4)
C34B C33B H33B 123.5
C32B C33B H33B 123.5
C206 C34B C33B 125(3)
C206 C34B H34B 117.5
C33B C34B H34B 117.5

loop_
_geom_bond_atom_site_label_1
_geom_bond_atom_site_label_2
_geom_bond_distance
In1 N2 2.425(6)
In1 N1 2.441(6)
In1 Cl1 2.5061(19)
In1 Se3 2.6635(11)
In1 Se1 2.7246(10)
In1 Se2 2.7446(10)
Se2 P2 2.1899(19)
Se3 C1 1.974(7)
Se1 P1 2.189(2)
P1 C1 1.740(7)
P1 C100 1.823(7)
P1 C106 1.825(8)
P2 C1 1.725(7)
P2 C200 1.804(7)
P2 C206 1.817(7)
N1 C11 1.460(11)
N1 C12 1.480(15)
N1 C10 1.495(12)
N2 C14 1.453(11)
N2 C15 1.454(12)
N2 C13 1.491(13)
C10 H10A 0.9800
C10 H10B 0.9800
C10 H10C 0.9800
C11 H11A 0.9800
C11 H11B 0.9800
C11 H11C 0.9800
C12 C13 1.399(18)
C12 H12A 0.9900
C12 H12B 0.9900
C13 H13A 0.9900
C13 H13B 0.9900
C14 H14A 0.9800
C14 H14B 0.9800
C14 H14C 0.9800
C15 H15A 0.9800
C15 H15B 0.9800
C15 H15C 0.9800
C100 C105 1.378(10)
C100 C101 1.384(10)
C101 C102 1.380(10)
C101 H101 0.9500
C102 C103 1.389(11)
C102 H102 0.9500
C103 C104 1.358(12)
C103 H103 0.9500
C104 C105 1.382(11)
C104 H104 0.9500
C105 H105 0.9500
C106 C24B 1.33(3)
C106 C107 1.340(19)
C106 C111 1.39(3)
C106 C20B 1.512(19)
C200 C201 1.372(10)
C200 C205 1.391(10)
C201 C202 1.387(11)
C201 H201 0.9500
C202 C203 1.389(12)
C202 H202 0.9500
C203 C204 1.362(11)
C203 H203 0.9500
C204 C205 1.390(10)
C204 H204 0.9500
C205 H205 0.9500
C206 C30B 1.366(19)
C206 C207 1.37(2)
C206 C34B 1.37(2)
C206 C211 1.43(3)
C107 C108 1.38(2)
C107 H107 0.9500
C108 C109 1.29(5)
C108 H108 0.9500
C109 C110 1.40(5)
C109 H109 0.9500
C110 C111 1.34(4)
C110 H110 0.9500
C111 H111 0.9500
C207 C208 1.37(3)
C207 H207 0.9500
C211 C210 1.38(7)
C211 H211 0.9500
C208 C209 1.39(5)
C208 H208 0.9500
C209 C210 1.32(9)
C209 H209 0.9500
C210 H210 0.9500
C20B C21B 1.36(2)
C20B H20B 0.9500
C21B C22B 1.38(5)
C21B H21B 0.9500
C22B C23B 1.34(4)
C22B H22B 0.9500
C23B C24B 1.40(4)
C23B H23B 0.9500
C24B H24B 0.9500
C30B C31B 1.39(2)
C30B H30B 0.9500
C31B C32B 1.24(3)
C31B H31B 0.9500
C32B C33B 1.48(6)
C32B H32B 0.9500
C33B C34B 1.38(6)
C33B H33B 0.9500
C34B H34B 0.9500

loop_
_geom_torsion_atom_site_label_1
_geom_torsion_atom_site_label_2
_geom_torsion_atom_site_label_3
_geom_torsion_atom_site_label_4
_geom_torsion
N2 In1 Se2 P2 -119.20(17)
N1 In1 Se2 P2 -142.7(11)
Cl1 In1 Se2 P2 153.05(7)
Se3 In1 Se2 P2 -25.76(5)
Se1 In1 Se2 P2 64.64(6)
N2 In1 Se3 C1 146.9(3)
N1 In1 Se3 C1 -136.3(3)
Cl1 In1 Se3 C1 39.2(6)
Se1 In1 Se3 C1 -44.1(2)
Se2 In1 Se3 C1 51.0(2)
N2 In1 Se1 P1 129.1(8)
N1 In1 Se1 P1 113.89(17)
Cl1 In1 Se1 P1 -156.97(7)
Se3 In1 Se1 P1 17.24(6)
Se2 In1 Se1 P1 -69.85(6)
In1 Se1 P1 C1 18.7(3)
In1 Se1 P1 C100 -101.1(2)
In1 Se1 P1 C106 145.2(3)
In1 Se2 P2 C1 -8.6(3)
In1 Se2 P2 C200 114.6(2)
In1 Se2 P2 C206 -136.8(2)
N2 In1 N1 C11 -112.0(7)
Cl1 In1 N1 C11 -23.8(7)
Se3 In1 N1 C11 155.8(7)
Se1 In1 N1 C11 64.9(7)
Se2 In1 N1 C11 -87.9(13)
N2 In1 N1 C12 10.3(8)
Cl1 In1 N1 C12 98.5(8)
Se3 In1 N1 C12 -82.0(8)
Se1 In1 N1 C12 -172.9(8)
Se2 In1 N1 C12 34.4(15)
N2 In1 N1 C10 126.8(7)
Cl1 In1 N1 C10 -145.0(6)
Se3 In1 N1 C10 34.5(7)
Se1 In1 N1 C10 -56.4(6)
Se2 In1 N1 C10 150.8(10)
N1 In1 N2 C14 -106.5(7)
Cl1 In1 N2 C14 163.8(7)
Se3 In1 N2 C14 -10.6(7)
Se1 In1 N2 C14 -122.1(9)
Se2 In1 N2 C14 76.8(7)
N1 In1 N2 C15 130.6(7)
Cl1 In1 N2 C15 40.9(7)
Se3 In1 N2 C15 -133.5(7)
Se1 In1 N2 C15 115.0(9)
Se2 In1 N2 C15 -46.1(7)
N1 In1 N2 C13 15.0(7)
Cl1 In1 N2 C13 -74.6(7)
Se3 In1 N2 C13 110.9(7)
Se1 In1 N2 C13 -0.6(12)
Se2 In1 N2 C13 -161.7(7)
C200 P2 C1 P1 166.3(4)
C206 P2 C1 P1 55.9(5)
Se2 P2 C1 P1 -69.3(5)
C200 P2 C1 Se3 -69.4(4)
C206 P2 C1 Se3 -179.8(3)
Se2 P2 C1 Se3 55.0(4)
C100 P1 C1 P2 -176.3(4)
C106 P1 C1 P2 -61.4(6)
Se1 P1 C1 P2 61.7(5)
C100 P1 C1 Se3 59.8(4)
C106 P1 C1 Se3 174.7(3)
Se1 P1 C1 Se3 -62.2(3)
In1 Se3 C1 P2 -68.2(3)
In1 Se3 C1 P1 66.1(3)
C11 N1 C12 C13 85.8(13)
C10 N1 C12 C13 -156.5(12)
In1 N1 C12 C13 -38.3(14)
N1 C12 C13 N2 61.3(17)
C14 N2 C13 C12 76.5(13)
C15 N2 C13 C12 -163.2(11)
In1 N2 C13 C12 -44.4(13)
C1 P1 C100 C105 -149.2(6)
C106 P1 C100 C105 91.0(7)
Se1 P1 C100 C105 -23.4(7)
C1 P1 C100 C101 30.4(7)
C106 P1 C100 C101 -89.5(6)
Se1 P1 C100 C101 156.1(5)
C105 C100 C101 C102 1.2(11)
P1 C100 C101 C102 -178.3(6)
C100 C101 C102 C103 -1.0(11)
C101 C102 C103 C104 -0.4(12)
C102 C103 C104 C105 1.5(14)
C101 C100 C105 C104 -0.1(12)
P1 C100 C105 C104 179.4(7)
C103 C104 C105 C100 -1.2(15)
C1 P1 C106 C24B 127.5(13)
C100 P1 C106 C24B -117.4(13)
Se1 P1 C106 C24B -0.7(14)
C1 P1 C106 C107 -96.8(11)
C100 P1 C106 C107 18.2(12)
Se1 P1 C106 C107 134.9(11)
C1 P1 C106 C111 99.8(12)
C100 P1 C106 C111 -145.2(11)
Se1 P1 C106 C111 -28.4(12)
C1 P1 C106 C20B -44.7(10)
C100 P1 C106 C20B 70.4(10)
Se1 P1 C106 C20B -172.9(9)
C1 P2 C200 C201 154.1(6)
C206 P2 C200 C201 -87.4(7)
Se2 P2 C200 C201 25.4(7)
C1 P2 C200 C205 -33.5(7)
C206 P2 C200 C205 85.0(6)
Se2 P2 C200 C205 -162.2(5)
C205 C200 C201 C202 -3.1(11)
P2 C200 C201 C202 169.4(6)
C200 C201 C202 C203 0.5(12)
C201 C202 C203 C204 1.0(12)
C202 C203 C204 C205 0.0(11)
C203 C204 C205 C200 -2.7(12)
C201 C200 C205 C204 4.2(11)
P2 C200 C205 C204 -168.5(6)
C1 P2 C206 C30B -97.4(12)
C200 P2 C206 C30B 147.9(12)
Se2 P2 C206 C30B 33.1(12)
C1 P2 C206 C207 -157.4(12)
C200 P2 C206 C207 88.0(13)
Se2 P2 C206 C207 -26.8(13)
C1 P2 C206 C34B 80.5(14)
C200 P2 C206 C34B -34.1(14)
Se2 P2 C206 C34B -148.9(13)
C1 P2 C206 C211 36.9(12)
C200 P2 C206 C211 -77.7(12)
Se2 P2 C206 C211 167.5(11)
C24B C106 C107 C108 -35(2)
C111 C106 C107 C108 -19(3)
C20B C106 C107 C108 82(2)
P1 C106 C107 C108 178.1(14)
C106 C107 C108 C109 11(3)
C107 C108 C109 C110 0(4)
C108 C109 C110 C111 -3(4)
C109 C110 C111 C106 -5(3)
C24B C106 C111 C110 54(4)
C107 C106 C111 C110 16(3)
C20B C106 C111 C110 -36(2)
P1 C106 C111 C110 179.9(17)
C30B C206 C207 C208 89(3)
C34B C206 C207 C208 -31(3)
C211 C206 C207 C208 1(3)
P2 C206 C207 C208 -165.1(19)
C30B C206 C211 C210 -50(3)
C207 C206 C211 C210 4(3)
C34B C206 C211 C210 64(3)
P2 C206 C211 C210 170.2(19)
C206 C207 C208 C209 -4(4)
C207 C208 C209 C210 3(4)
C208 C209 C210 C211 2(5)
C206 C211 C210 C209 -6(4)
C24B C106 C20B C21B 8(2)
C107 C106 C20B C21B -69(2)
C111 C106 C20B C21B 36(2)
P1 C106 C20B C21B -178.8(15)
C106 C20B C21B C22B -9(4)
C20B C21B C22B C23B 7(5)
C21B C22B C23B C24B -5(5)
C107 C106 C24B C23B 39(2)
C111 C106 C24B C23B -108(6)
C20B C106 C24B C23B -6(2)
P1 C106 C24B C23B -178.3(15)
C22B C23B C24B C106 5(4)
C207 C206 C30B C31B -73(2)
C34B C206 C30B C31B 1(3)
C211 C206 C30B C31B 40(3)
P2 C206 C30B C31B 179.2(16)
C206 C30B C31B C32B -4(4)
C30B C31B C32B C33B 2(5)
C31B C32B C33B C34B 2(6)
C30B C206 C34B C33B 3(4)
C207 C206 C34B C33B 52(4)
C211 C206 C34B C33B -78(4)
P2 C206 C34B C33B -175(3)
C32B C33B C34B C206 -5(6)
